data_4000691
loop_
_publ_author_name
'Thierry Maris'
'Michael J. Henson'
'Stephen J. Heyes'
'Keith Prout'

_publ_section_title
;
 Investigations of the Phase Transitions in Thiourea Inclusion Compounds
 with Cycloheptane, Cyclooctane, and Cyclooctanone
;
_journal_name_full 'Chem. Mater.'
_journal_page_first 2483
_journal_page_last 2492
_journal_paper_doi 10.1021/cm991173u
_journal_volume 13
_journal_year 2001
_chemical_compound_source 'see text'
_chemical_formula_moiety 'C8 H14 O, 3(C H4 N2 S)'
_chemical_formula_sum 'C11 H26 N6 O S3'
_chemical_formula_weight 354.59
_chemical_name_systematic
;
 ?
;
_space_group_IT_number 14
_symmetry_cell_setting monoclinic
_symmetry_space_group_name_Hall '-P 2ybc'
_symmetry_space_group_name_H-M 'P 1 21/c 1'
_cell_angle_alpha 90
_cell_angle_beta 117.134(8)
_cell_angle_gamma 90
_cell_formula_units_Z 4
_cell_length_a 12.746(7)
_cell_length_b 15.6205(17)
_cell_length_c 10.3555(14)
_cell_measurement_temperature 280
_cell_volume 1834.9(11)
_computing_publication_material 'PLATON (Spek, 1990)'
_computing_structure_refinement 'SHELXL-97 (Sheldrick, 1997)'
_diffrn_radiation_type CuK\a
_diffrn_radiation_wavelength 1.54180
_diffrn_reflns_av_R_equivalents 0.0400
_diffrn_reflns_limit_h_max 15
_diffrn_reflns_limit_h_min -14
_diffrn_reflns_limit_k_max 19
_diffrn_reflns_limit_k_min -1
_diffrn_reflns_limit_l_max 1
_diffrn_reflns_limit_l_min -12
_diffrn_reflns_number 4835
_diffrn_reflns_reduction_process
;
 ?
;
_diffrn_reflns_theta_max 74.33
_diffrn_reflns_theta_min 0.00
_exptl_absorpt_coefficient_mu 3.76
_exptl_absorpt_correction_T_max 0.550
_exptl_absorpt_correction_T_min 0.530
_exptl_absorpt_process_details '(North, Phillips & Mathews, 1968)'
_exptl_crystal_density_diffrn 1.284
_exptl_crystal_F_000 760
_exptl_crystal_size_max 0.800
_exptl_crystal_size_mid 0.190
_exptl_crystal_size_min 0.160
_refine_diff_density_max 0.290
_refine_diff_density_min -0.310
_refine_ls_abs_structure_details none
_refine_ls_extinction_coef 375(11)
_refine_ls_extinction_method 'larson 1970'
_refine_ls_goodness_of_fit_ref 0.982
_refine_ls_hydrogen_treatment constr
_refine_ls_matrix_type full
_refine_ls_number_parameters 191
_refine_ls_number_reflns 3636
_refine_ls_number_restraints 0
_refine_ls_R_factor_gt 0.0354
_refine_ls_shift/su_max 0.002
_refine_ls_structure_factor_coef F
_refine_ls_weighting_scheme calc
_refine_ls_wR_factor_ref 0.0436
_reflns_number_gt 3636
_reflns_number_total 4005
_reflns_threshold_expression >3.00(i)
_cod_data_source_file deposit.cif
_cod_data_source_block tco8_280
_cod_depositor_comments
;
The following automatic conversions were performed:

'_refine_ls_weighting_scheme' value 'calc ' changed to 'calc'
according to the built-in table from CIF Core dictionary named
'cif_core.dic' version 2.4.1 from 2010-06-29.

Automatic conversion script
Id: cif_fix_values 1715 2011-07-08 13:25:40Z adriana 
;
_cod_original_sg_symbol_H-M P21/c
_cod_database_code 4000691

loop_
_symmetry_equiv_pos_as_xyz
x,y,z
-x,1/2+y,1/2-z
-x,-y,-z
x,1/2-y,1/2+z

loop_
_atom_site_aniso_label
_atom_site_aniso_U_11
_atom_site_aniso_U_22
_atom_site_aniso_U_33
_atom_site_aniso_U_23
_atom_site_aniso_U_13
_atom_site_aniso_U_12
O13 0.0590(6) 0.0575(6) 0.0712(7) 0.0012(5) 0.0231(5) 0.0116(5)
C14 0.0463(7) 0.0491(7) 0.0556(7) 0.0013(6) 0.0282(6) 0.0007(6)
C15 0.0632(9) 0.0700(10) 0.0539(8) -0.0078(7) 0.0333(7) 0.0024(7)
C16 0.0615(8) 0.0740(10) 0.0385(6) -0.0011(6) 0.0193(6) 0.0024(7)
C17 0.0522(8) 0.0767(11) 0.0570(8) -0.0109(8) 0.0206(7) -0.0083(7)
C18 0.0556(8) 0.0640(9) 0.0588(8) 0.0032(7) 0.0335(7) -0.0073(7)
C19 0.0655(9) 0.0650(9) 0.0575(8) -0.0049(7) 0.0371(7) 0.0060(7)
C20 0.0705(9) 0.0460(8) 0.0518(7) -0.0086(6) 0.0279(7) -0.0032(7)
C21 0.0549(8) 0.0436(7) 0.0647(8) -0.0012(6) 0.0280(7) -0.0065(6)
S1 0.0568(2) 0.0413(2) 0.0418(2) 0.0072(1) 0.0265(2) 0.0063(1)
N3 0.0700(8) 0.0634(8) 0.0589(7) 0.0219(6) 0.0398(6) 0.0121(6)
N4 0.0579(7) 0.0515(7) 0.0644(7) 0.0191(6) 0.0312(6) 0.0108(5)
C2 0.0515(7) 0.0337(6) 0.0414(6) -0.0004(5) 0.0217(5) -0.0018(5)
S5 0.0522(2) 0.0511(2) 0.0416(2) -0.0068(1) 0.0247(1) -0.0056(1)
N7 0.0652(7) 0.0660(8) 0.0480(6) -0.0108(6) 0.0327(6) -0.0069(6)
N8 0.0592(7) 0.0620(8) 0.0519(6) -0.0139(6) 0.0252(5) -0.0108(6)
C6 0.0548(7) 0.0350(6) 0.0418(6) 0.0009(5) 0.0233(5) 0.0016(5)
S9 0.0491(2) 0.0381(2) 0.0532(2) -0.0052(1) 0.0236(2) -0.0026(1)
N11 0.0618(7) 0.0457(6) 0.0619(7) -0.0070(5) 0.0284(6) -0.0119(5)
N12 0.0631(7) 0.0453(6) 0.0630(7) -0.0111(6) 0.0243(6) 0.0043(5)
C10 0.0544(7) 0.0404(6) 0.0306(5) -0.0001(5) 0.0190(5) -0.0024(5)

loop_
_atom_site_label
_atom_site_type_symbol
_atom_site_thermal_displace_type
_atom_site_fract_x
_atom_site_fract_y
_atom_site_fract_z
_atom_site_occupancy
_atom_site_U_iso_or_equiv
O13 O Uani 1.45450(10) -0.06711(7) 0.11384(13) 1.000 0.0651(4)
C14 C Uani 1.38356(12) -0.01737(9) 0.02974(15) 1.000 0.0484(4)
C15 C Uani 1.30286(14) -0.04341(12) -0.12412(16) 1.000 0.0598(5)
C16 C Uani 1.17763(14) -0.00913(12) -0.18745(15) 1.000 0.0593(5)
C17 C Uani 1.10412(14) -0.04576(12) -0.12057(18) 1.000 0.0636(5)
C18 C Uani 1.15325(13) -0.03566(11) 0.04321(17) 1.000 0.0566(5)
C19 C Uani 1.18553(14) 0.05608(11) 0.10189(17) 1.000 0.0592(5)
C20 C Uani 1.31648(14) 0.07620(10) 0.17500(16) 1.000 0.0561(5)
C21 C Uani 1.37727(13) 0.07247(9) 0.07781(17) 1.000 0.0541(4)
S1 S Uani 1.35820(3) -0.14265(2) 0.38839(3) 1.000 0.0451(1)
N3 N Uani 1.35582(12) -0.23526(9) 0.60093(14) 1.000 0.0601(4)
N4 N Uani 1.51598(11) -0.25265(8) 0.56179(15) 1.000 0.0567(4)
C2 C Uani 1.41387(12) -0.21538(8) 0.52655(13) 1.000 0.0420(4)
S5 S Uani 1.07054(3) -0.15340(2) 0.49187(3) 1.000 0.0470(1)
N7 N Uani 1.06779(12) -0.20797(9) 0.24878(13) 1.000 0.0571(4)
N8 N Uani 0.89997(11) -0.23226(9) 0.26922(14) 1.000 0.0578(4)
C6 C Uani 1.00829(12) -0.20126(8) 0.32507(14) 1.000 0.0434(4)
S9 S Uani 1.71442(3) -0.19740(2) 0.42500(4) 1.000 0.0467(1)
N11 N Uani 1.83309(11) -0.05356(8) 0.52473(13) 1.000 0.0564(4)
N12 N Uani 1.63576(11) -0.04575(8) 0.45103(14) 1.000 0.0588(4)
C10 C Uani 1.72845(11) -0.09116(8) 0.46945(12) 1.000 0.0419(3)
H151 H Uiso 1.33858(14) -0.02286(12) -0.18673(16) 1.000 0.0743
H152 H Uiso 1.29852(14) -0.10735(12) -0.12738(16) 1.000 0.0743
H161 H Uiso 1.13745(14) -0.02247(12) -0.29357(15) 1.000 0.0672
H162 H Uiso 1.18175(14) 0.05434(12) -0.17339(15) 1.000 0.0672
H171 H Uiso 1.09413(14) -0.10838(12) -0.14302(18) 1.000 0.0733
H172 H Uiso 1.02538(14) -0.01703(12) -0.16728(18) 1.000 0.0733
H181 H Uiso 1.22605(13) -0.07150(11) 0.09062(17) 1.000 0.0713
H182 H Uiso 1.09264(13) -0.05750(11) 0.07110(17) 1.000 0.0713
H191 H Uiso 1.14570(14) 0.09655(11) 0.01874(17) 1.000 0.0751
H192 H Uiso 1.15510(14) 0.06561(11) 0.17429(17) 1.000 0.0751
H201 H Uiso 1.35648(14) 0.03410(10) 0.25557(16) 1.000 0.0662
H202 H Uiso 1.32698(14) 0.13530(10) 0.21613(16) 1.000 0.0662
H211 H Uiso 1.45918(13) 0.09538(9) 0.13280(17) 1.000 0.0644
H212 H Uiso 1.33214(13) 0.10871(9) -0.00991(17) 1.000 0.0644
H31 H Uiso 1.38518(12) -0.27243(9) 0.67108(14) 1.000 0.0768
H32 H Uiso 1.28837(12) -0.21113(9) 0.57960(14) 1.000 0.0768
H41 H Uiso 1.55561(11) -0.24027(8) 0.51457(15) 1.000 0.0692
H42 H Uiso 1.54384(11) -0.28966(8) 0.63230(15) 1.000 0.0692
H71 H Uiso 1.13918(12) -0.18792(9) 0.28351(13) 1.000 0.0710
H72 H Uiso 1.03545(12) -0.23242(9) 0.16397(13) 1.000 0.0710
H81 H Uiso 0.86927(11) -0.25647(9) 0.18421(14) 1.000 0.0690
H82 H Uiso 0.85937(11) -0.22845(9) 0.31747(14) 1.000 0.0690
H111 H Uiso 1.89534(11) -0.08296(8) 0.53866(13) 1.000 0.0671
H112 H Uiso 1.83956(11) 0.00053(8) 0.54709(13) 1.000 0.0671
H121 H Uiso 1.64358(11) 0.00829(8) 0.47390(14) 1.000 0.0677
H122 H Uiso 1.56664(11) -0.06974(8) 0.41598(14) 1.000 0.0677

loop_
_geom_angle_atom_site_label_1
_geom_angle_atom_site_label_2
_geom_angle_atom_site_label_3
_geom_angle
_geom_angle_publ_flag
C2 N3 H32 119.99(17) no
H31 N3 H32 120.0(2) no
C2 N3 H31 120.0(2) no
H41 N4 H42 120.0(2) no
C2 N4 H41 120.00(17) no
C2 N4 H42 120.00(19) no
H71 N7 H72 120.0(2) no
C6 N7 H71 120.00(16) no
C6 N7 H72 120.0(2) no
C6 N8 H82 119.99(17) no
H81 N8 H82 120.0(2) no
C6 N8 H81 120.00(19) no
C10 N11 H111 120.00(16) no
C10 N11 H112 120.01(18) no
H111 N11 H112 120.0(2) no
C10 N12 H122 120.00(16) no
H121 N12 H122 120.0(2) no
C10 N12 H121 120.00(18) no
C15 C14 C21 119.26(13) no
O13 C14 C21 119.78(13) yes
O13 C14 C15 120.95(14) yes
C14 C15 C16 115.95(14) no
C15 C16 C17 114.72(14) no
C16 C17 C18 116.44(15) no
C17 C18 C19 115.86(14) no
C18 C19 C20 115.16(15) no
C19 C20 C21 115.89(13) no
C14 C21 C20 111.96(13) no
C14 C15 H151 107.82(18) no
C14 C15 H152 107.82(16) no
C16 C15 H151 107.83(17) no
C16 C15 H152 107.84(19) no
H151 C15 H152 109.5(2) no
C15 C16 H162 108.14(19) no
C17 C16 H162 108.15(19) no
C17 C16 H161 108.14(19) no
C15 C16 H161 108.15(19) no
H161 C16 H162 109.5(2) no
H171 C17 H172 109.5(2) no
C18 C17 H172 107.70(19) no
C18 C17 H171 107.70(18) no
C16 C17 H171 107.7(2) no
C16 C17 H172 107.71(19) no
C17 C18 H181 107.85(18) no
C19 C18 H181 107.86(18) no
C17 C18 H182 107.85(18) no
H181 C18 H182 109.5(2) no
C19 C18 H182 107.85(18) no
C20 C19 H192 108.02(17) no
C20 C19 H191 108.03(19) no
C18 C19 H192 108.04(18) no
H191 C19 H192 109.5(2) no
C18 C19 H191 108.04(17) no
H201 C20 H202 109.48(19) no
C21 C20 H202 107.86(18) no
C21 C20 H201 107.83(19) no
C19 C20 H201 107.82(18) no
C19 C20 H202 107.86(19) no
C14 C21 H212 108.85(16) no
C14 C21 H211 108.85(17) no
C20 C21 H211 108.85(17) no
C20 C21 H212 108.83(18) no
H211 C21 H212 109.47(19) no
N3 C2 N4 118.60(13) yes
S1 C2 N3 120.93(12) yes
S1 C2 N4 120.47(12) yes
S5 C6 N8 120.88(12) yes
N7 C6 N8 118.53(13) yes
S5 C6 N7 120.58(12) yes
N11 C10 N12 118.97(12) yes
S9 C10 N11 120.51(11) yes
S9 C10 N12 120.51(11) yes

loop_
_geom_bond_atom_site_label_1
_geom_bond_atom_site_label_2
_geom_bond_distance
_geom_bond_publ_flag
S1 C2 1.7074(16) yes
S5 C6 1.7094(16) yes
S9 C10 1.7096(16) yes
O13 C14 1.209(2) yes
N3 C2 1.326(2) yes
N4 C2 1.316(2) yes
N3 H31 0.870(2) no
N3 H32 0.870(2) no
N4 H42 0.8700(19) no
N4 H41 0.870(2) no
N7 C6 1.325(2) yes
N8 C6 1.322(2) yes
N7 H72 0.8700(18) no
N7 H71 0.870(2) no
N8 H81 0.8700(19) no
N8 H82 0.870(2) no
N11 C10 1.325(2) yes
N12 C10 1.315(2) yes
N11 H112 0.8700(18) no
N11 H111 0.870(2) no
N12 H121 0.8701(18) no
N12 H122 0.870(2) no
C14 C15 1.506(2) no
C14 C21 1.503(2) no
C15 C16 1.520(3) no
C16 C17 1.509(3) no
C17 C18 1.525(2) no
C18 C19 1.538(3) no
C19 C20 1.518(3) no
C20 C21 1.526(3) no
C15 H151 1.000(3) no
C15 H152 1.000(3) no
C16 H161 1.000(2) no
C16 H162 1.000(3) no
C17 H171 1.000(3) no
C17 H172 1.000(3) no
C18 H181 1.000(3) no
C18 H182 1.000(3) no
C19 H192 1.000(3) no
C19 H191 1.000(2) no
C20 H201 1.000(2) no
C20 H202 1.000(2) no
C21 H212 1.000(2) no
C21 H211 1.000(2) no

loop_
_geom_contact_atom_site_label_1
_geom_contact_atom_site_label_2
_geom_contact_distance
_geom_contact_site_symmetry_2
_geom_contact_publ_flag
S1 N3 3.524(2) 4_544 no
S1 N12 3.364(2) 3_856 no
S1 N7 3.457(2) . no
S5 N7 3.443(2) 4_545 no
S5 N3 3.519(3) . no
S5 N11 3.490(2) 3_856 no
S9 N4 3.532(2) 4_544 no
S9 N8 3.460(2) 1_655 no
S9 C20 3.655(3) 2_845 no
S9 N4 3.524(2) . no
S9 N8 3.438(2) 4_645 no
S1 H181 2.974(2) . no
S1 H31 2.765(2) 4_544 no
S1 H201 3.080(2) . no
S1 H122 2.783(2) . no
S1 H121 2.5433(19) 3_856 no
S1 H71 2.590(2) . no
S5 H112 2.757(2) 3_856 no
S5 H161 2.849(2) 1_556 no
S5 H32 2.655(2) . no
S5 H72 2.699(2) 4_545 no
S5 H111 2.724(2) 1_455 no
S9 H41 2.668(2) . no
S9 H202 2.922(2) 2_845 no
S9 H82 2.601(2) 1_655 no
S9 H42 2.819(2) 4_544 no
S9 H81 2.605(2) 4_645 no
O13 N4 3.036(2) 4_544 no
O13 C14 3.318(3) 3_855 no
O13 N12 3.207(3) . no
O13 H151 2.772(3) 3_855 no
O13 H201 2.808(3) . no
O13 H122 2.785(2) . no
O13 H181 2.811(3) . no
O13 H31 2.809(2) 4_544 no
O13 H42 2.478(2) 4_544 no
N3 S5 3.519(3) . no
N3 S1 3.524(2) 4_545 no
N4 O13 3.036(2) 4_545 no
N4 S9 3.532(2) 4_545 no
N4 S9 3.524(2) . no
N7 S1 3.457(2) . no
N7 S5 3.443(2) 4_544 no
N8 S9 3.438(2) 4_444 no
N8 S9 3.460(2) 1_455 no
N11 S5 3.490(2) 3_856 no
N12 O13 3.207(3) . no
N12 S1 3.364(2) 3_856 no
N4 H202 2.908(3) 3_856 no
N11 H161 2.846(3) 3_855 no
C14 C18 3.015(3) . no
C14 O13 3.318(3) 3_855 no
C14 C14 3.340(3) 3_855 no
C16 C20 3.597(3) . no
C18 C14 3.015(3) . no
C20 S9 3.655(3) 2_855 no
C20 C16 3.597(3) . no
C14 H181 2.509(3) . no
C15 H181 2.843(3) . no
C16 H212 2.710(3) . no
C16 H191 2.871(3) . no
C19 H162 2.829(3) . no
C21 H181 3.004(3) . no
C21 H162 2.673(3) . no
H31 H42 2.250(3) . no
H31 O13 2.809(2) 4_545 no
H31 S1 2.765(2) 4_545 no
H32 S5 2.655(2) . no
H41 S9 2.668(2) . no
H42 H31 2.250(3) . no
H42 S9 2.819(2) 4_545 no
H42 O13 2.478(2) 4_545 no
H71 S1 2.590(2) . no
H72 H81 2.253(3) . no
H72 S5 2.699(2) 4_544 no
H81 S9 2.605(2) 4_444 no
H81 H72 2.253(3) . no
H82 S9 2.601(2) 1_455 no
H111 S5 2.724(2) 1_655 no
H112 H121 2.259(2) . no
H112 S5 2.757(2) 3_856 no
H121 H112 2.259(2) . no
H121 S1 2.5433(19) 3_856 no
H122 S1 2.783(2) . no
H122 O13 2.785(2) . no
H151 O13 2.772(3) 3_855 no
H152 H171 2.535(3) . no
H161 S5 2.849(2) 1_554 no
H161 N11 2.846(3) 3_855 no
H162 H191 2.332(3) . no
H162 C19 2.829(3) . no
H162 C21 2.673(3) . no
H162 H212 2.074(3) . no
H171 H152 2.535(3) . no
H172 H191 2.553(3) . no
H172 H182 2.445(3) 3_755 no
H172 H192 2.392(3) 3_755 no
H181 C14 2.509(3) . no
H181 S1 2.974(2) . no
H181 O13 2.811(3) . no
H181 H201 2.411(3) . no
H181 C15 2.843(3) . no
H181 C21 3.004(3) . no
H182 H172 2.445(3) 3_755 no
H191 H172 2.553(3) . no
H191 C16 2.871(3) . no
H191 H162 2.332(3) . no
H191 H212 2.533(3) . no
H192 H172 2.392(3) 3_755 no
H201 S1 3.080(2) . no
H201 O13 2.808(3) . no
H201 H181 2.411(3) . no
H202 N4 2.908(3) 3_856 no
H202 S9 2.922(2) 2_855 no
H212 H191 2.533(3) . no
H212 C16 2.710(3) . no
H212 H162 2.074(3) . no

loop_
_geom_hbond_atom_site_label_D
_geom_hbond_atom_site_label_H
_geom_hbond_atom_site_label_A
_geom_hbond_distance_DH
_geom_hbond_distance_HA
_geom_hbond_distance_DA
_geom_hbond_angle_DHA
_geom_hbond_site_symmetry_A
_geom_hbond_publ_flag
N3 H31 S1 0.870(2) 2.765(2) 3.524(2) 146.49(18) 4_545 yes
N3 H32 S5 0.870(2) 2.655(2) 3.519(3) 172.92(15) . yes
N4 H41 S9 0.870(2) 2.668(2) 3.524(2) 168.00(15) . yes
N4 H42 S9 0.8700(19) 2.819(2) 3.532(2) 140.32(14) 4_545 yes
N4 H42 O13 0.8700(19) 2.478(2) 3.036(2) 122.54(15) 4_545 yes
N7 H71 S1 0.870(2) 2.590(2) 3.457(2) 174.73(16) . yes
N7 H72 S5 0.8700(18) 2.699(2) 3.443(2) 144.27(17) 4_544 yes
N8 H81 S9 0.8700(19) 2.605(2) 3.438(2) 160.48(17) 4_444 yes
N8 H82 S9 0.870(2) 2.601(2) 3.460(2) 169.54(15) 1_455 yes
N11 H111 S5 0.870(2) 2.724(2) 3.556(2) 160.64(13) 1_655 yes
N11 H112 S5 0.8700(18) 2.757(2) 3.490(2) 142.90(15) 3_856 yes
N12 H121 S1 0.8701(18) 2.5433(19) 3.364(2) 157.52(15) 3_856 yes
N12 H122 S1 0.870(2) 2.783(2) 3.624(3) 163.12(14) . yes
C16 H161 S5 1.000(2) 2.849(2) 3.720(3) 145.86(17) 1_554 yes

loop_
_geom_torsion_atom_site_label_1
_geom_torsion_atom_site_label_2
_geom_torsion_atom_site_label_3
_geom_torsion_atom_site_label_4
_geom_torsion
_geom_torsion_publ_flag
O13 C14 C21 C20 -75.7(2) no
O13 C14 C15 C16 141.74(17) no
C21 C14 C15 C16 -39.7(2) no
C15 C14 C21 C20 105.65(17) no
C14 C15 C16 C17 -68.5(2) no
C15 C16 C17 C18 56.6(2) no
C16 C17 C18 C19 53.7(2) no
C17 C18 C19 C20 -103.57(17) no
C18 C19 C20 C21 63.99(18) no
C19 C20 C21 C14 -68.26(18) no
